data_1576061
loop_
_publ_author_name
'Sanz-Liarte, Guillem'
'Saur\'i, Josep'
'Nolis, Pau'
'Cuenca, Ana Bel\'en'
'Shafir, Alexandr'

_publ_section_title
;
 B-N axis as a facilitating agent for the synthesis of 3D structures: The
 paradigmatic case of BN-[4.4.4]propellane
;
_journal_name_full 'Chemical Science'
_journal_paper_doi 10.1039/D5SC05132K
_journal_year 2025
_chemical_formula_moiety 'C14 H22 B N'
_chemical_formula_sum 'C14 H22 B N'
_chemical_formula_weight 215.13
_space_group_crystal_system triclinic
_space_group_IT_number 2
_space_group_name_Hall '-P 1'
_space_group_name_H-M_alt 'P -1'
_atom_sites_solution_hydrogens geom
_audit_creation_method SHELXL-2019/1
_audit_update_record
;
2025-07-07 deposited with the CCDC.	2025-10-21 downloaded from the CCDC.
;
_cell_angle_alpha 85.689(2)
_cell_angle_beta 86.403(2)
_cell_angle_gamma 70.3800(10)
_cell_formula_units_Z 2
_cell_length_a 7.4625(3)
_cell_length_b 7.4746(3)
_cell_length_c 11.9903(4)
_cell_measurement_reflns_used 9945
_cell_measurement_temperature 100(2)
_cell_measurement_theta_max 30.54
_cell_measurement_theta_min 2.90
_cell_volume 627.70(4)
_computing_cell_refinement 'Bruker SAINT'
_computing_data_collection 'Bruker APEX4'
_computing_data_reduction 'Bruker SAINT'
_computing_molecular_graphics 'Bruker SHELXTL'
_computing_publication_material 'Bruker SHELXTL'
_computing_structure_refinement 'SHELXL-2019/1 (Sheldrick, 2019)'
_computing_structure_solution 'SHELXT 2014/5 (Sheldrick, 2014)'
_diffrn_ambient_temperature 100(2)
_diffrn_measured_fraction_theta_full 1.000
_diffrn_measured_fraction_theta_max 0.999
_diffrn_measurement_device_type 'Bruker APEX-II CCD'
_diffrn_measurement_method '\f and \w scans'
_diffrn_radiation_type MoK\a
_diffrn_radiation_wavelength 0.71073
_diffrn_reflns_av_R_equivalents 0.0583
_diffrn_reflns_av_unetI/netI 0.0358
_diffrn_reflns_Laue_measured_fraction_full 1.000
_diffrn_reflns_Laue_measured_fraction_max 0.999
_diffrn_reflns_limit_h_max 10
_diffrn_reflns_limit_h_min -10
_diffrn_reflns_limit_k_max 10
_diffrn_reflns_limit_k_min -10
_diffrn_reflns_limit_l_max 17
_diffrn_reflns_limit_l_min -17
_diffrn_reflns_number 30711
_diffrn_reflns_point_group_measured_fraction_full 1.000
_diffrn_reflns_point_group_measured_fraction_max 0.999
_diffrn_reflns_theta_full 25.242
_diffrn_reflns_theta_max 30.556
_diffrn_reflns_theta_min 2.898
_diffrn_source microfocus
_exptl_absorpt_coefficient_mu 0.064
_exptl_absorpt_correction_T_max 0.7461
_exptl_absorpt_correction_T_min 0.5687
_exptl_absorpt_correction_type multi-scan
_exptl_absorpt_process_details sadabs
_exptl_crystal_colour colourless
_exptl_crystal_density_diffrn 1.138
_exptl_crystal_description prism
_exptl_crystal_F_000 236
_exptl_crystal_size_max 0.226
_exptl_crystal_size_mid 0.088
_exptl_crystal_size_min 0.087
_refine_diff_density_max 0.444
_refine_diff_density_min -0.246
_refine_diff_density_rms 0.049
_refine_ls_extinction_method none
_refine_ls_goodness_of_fit_ref 1.066
_refine_ls_hydrogen_treatment constr
_refine_ls_matrix_type full
_refine_ls_number_parameters 145
_refine_ls_number_reflns 3857
_refine_ls_number_restraints 0
_refine_ls_restrained_S_all 1.066
_refine_ls_R_factor_all 0.0495
_refine_ls_R_factor_gt 0.0451
_refine_ls_shift/su_max 0.000
_refine_ls_shift/su_mean 0.000
_refine_ls_structure_factor_coef Fsqd
_refine_ls_weighting_details 'w=1/[\s^2^(Fo^2^)+(0.0529P)^2^+0.2154P] where P=(Fo^2^+2Fc^2^)/3'
_refine_ls_weighting_scheme calc
_refine_ls_wR_factor_gt 0.1210
_refine_ls_wR_factor_ref 0.1245
_reflns_Friedel_coverage 0.000
_reflns_number_gt 3456
_reflns_number_total 3857
_reflns_threshold_expression 'I > 2\s(I)'
_cod_data_source_file d5sc05132k2.cif
_cod_data_source_block mo_3ANACB072_0m_a
_cod_database_code 1576061
_shelx_shelxl_version_number 2019/1
_shelx_space_group_comment
;
The symmetry employed for this shelxl refinement is uniquely defined
by the following loop, which should always be used as a source of
symmetry information in preference to the above space-group names.
They are only intended as comments.
;

loop_
_space_group_symop_operation_xyz
'x, y, z'
'-x, -y, -z'

loop_
_atom_site_label
_atom_site_type_symbol
_atom_site_fract_x
_atom_site_fract_y
_atom_site_fract_z
_atom_site_U_iso_or_equiv
_atom_site_adp_type
_atom_site_occupancy
_atom_site_site_symmetry_order
_atom_site_calc_flag
_atom_site_refinement_flags_posn
_atom_site_refinement_flags_adp
_atom_site_refinement_flags_occupancy
_atom_site_disorder_assembly
_atom_site_disorder_group
N1 N 0.41140(10) 0.72927(10) 0.24519(6) 0.01304(15) Uani 1 1 d . . . . .
C1 C 0.38954(12) 0.57574(13) 0.32754(7) 0.01616(17) Uani 1 1 d . . . . .
H1A H 0.275902 0.544769 0.309764 0.019 Uiso 1 1 calc R U . . .
H1B H 0.367929 0.624020 0.403607 0.019 Uiso 1 1 calc R U . . .
C2 C 0.56001(13) 0.39757(12) 0.32700(7) 0.01807(18) Uani 1 1 d . . . . .
H2 H 0.542364 0.281893 0.354619 0.022 Uiso 1 1 calc R U . . .
C3 C 0.73479(13) 0.39076(12) 0.29030(7) 0.01756(18) Uani 1 1 d . . . . .
H3 H 0.833678 0.271024 0.294598 0.021 Uiso 1 1 calc R U . . .
C4 C 0.78490(12) 0.56026(12) 0.24271(7) 0.01505(16) Uani 1 1 d . . . . .
H4A H 0.812551 0.548203 0.161256 0.018 Uiso 1 1 calc R U . . .
H4B H 0.902493 0.559536 0.276934 0.018 Uiso 1 1 calc R U . . .
C5 C 0.62646(12) 0.93402(12) 0.17172(7) 0.01583(17) Uani 1 1 d . . . . .
H5A H 0.724716 0.985727 0.192910 0.019 Uiso 1 1 calc R U . . .
H5B H 0.665374 0.880726 0.097406 0.019 Uiso 1 1 calc R U . . .
C6 C 0.44004(13) 1.09399(13) 0.16247(7) 0.01874(18) Uani 1 1 d . . . . .
H6 H 0.440667 1.210993 0.125834 0.022 Uiso 1 1 calc R U . . .
C7 C 0.27365(13) 1.08115(13) 0.20276(7) 0.01907(18) Uani 1 1 d . . . . .
H7 H 0.163218 1.189487 0.191509 0.023 Uiso 1 1 calc R U . . .
C8 C 0.24761(12) 0.90884(12) 0.26444(7) 0.01639(17) Uani 1 1 d . . . . .
H8A H 0.129463 0.893175 0.240440 0.020 Uiso 1 1 calc R U . . .
H8B H 0.231864 0.929408 0.345587 0.020 Uiso 1 1 calc R U . . .
C9 C 0.40849(12) 0.67214(12) 0.12682(7) 0.01523(17) Uani 1 1 d . . . . .
H9A H 0.431118 0.771420 0.074017 0.018 Uiso 1 1 calc R U . . .
H9B H 0.515402 0.552437 0.115675 0.018 Uiso 1 1 calc R U . . .
C10 C 0.22778(12) 0.64363(13) 0.09743(7) 0.01766(18) Uani 1 1 d . . . . .
H10 H 0.186671 0.551986 0.140915 0.021 Uiso 1 1 calc R U . . .
C11 C 0.12302(14) 0.74044(15) 0.01362(8) 0.0241(2) Uani 1 1 d . . . . .
H11A H 0.161327 0.832806 -0.031004 0.029 Uiso 1 1 calc R U . . .
H11B H 0.009577 0.717517 -0.001864 0.029 Uiso 1 1 calc R U . . .
C12 C 0.61378(12) 0.82348(13) 0.39243(7) 0.01647(17) Uani 1 1 d . . . . .
H12A H 0.500425 0.937211 0.404695 0.020 Uiso 1 1 calc R U . . .
H12B H 0.600319 0.718669 0.444120 0.020 Uiso 1 1 calc R U . . .
C13 C 0.78756(12) 0.86570(12) 0.42005(7) 0.01676(17) Uani 1 1 d . . . . .
H13 H 0.810008 0.971071 0.379808 0.020 Uiso 1 1 calc R U . . .
C14 C 0.91376(14) 0.77057(14) 0.49525(8) 0.0228(2) Uani 1 1 d . . . . .
H14A H 0.897732 0.664063 0.537690 0.027 Uiso 1 1 calc R U . . .
H14B H 1.020003 0.809084 0.506566 0.027 Uiso 1 1 calc R U . . .
B1 B 0.61940(13) 0.76315(13) 0.26265(8) 0.01281(17) Uani 1 1 d . . . . .

loop_
_atom_site_aniso_label
_atom_site_aniso_U_11
_atom_site_aniso_U_22
_atom_site_aniso_U_33
_atom_site_aniso_U_23
_atom_site_aniso_U_13
_atom_site_aniso_U_12
N1 0.0131(3) 0.0147(3) 0.0115(3) -0.0030(2) 0.0017(2) -0.0048(2)
C1 0.0167(4) 0.0189(4) 0.0147(4) -0.0008(3) 0.0025(3) -0.0090(3)
C2 0.0229(4) 0.0151(4) 0.0171(4) -0.0005(3) 0.0008(3) -0.0078(3)
C3 0.0194(4) 0.0142(4) 0.0176(4) -0.0019(3) -0.0004(3) -0.0035(3)
C4 0.0134(3) 0.0156(4) 0.0163(4) -0.0032(3) 0.0011(3) -0.0047(3)
C5 0.0174(4) 0.0160(4) 0.0150(4) -0.0021(3) 0.0018(3) -0.0070(3)
C6 0.0249(4) 0.0143(4) 0.0155(4) -0.0005(3) -0.0007(3) -0.0045(3)
C7 0.0196(4) 0.0164(4) 0.0173(4) -0.0023(3) -0.0015(3) -0.0005(3)
C8 0.0125(3) 0.0182(4) 0.0166(4) -0.0054(3) 0.0019(3) -0.0022(3)
C9 0.0151(4) 0.0187(4) 0.0125(3) -0.0044(3) 0.0007(3) -0.0060(3)
C10 0.0176(4) 0.0190(4) 0.0180(4) -0.0039(3) -0.0009(3) -0.0077(3)
C11 0.0205(4) 0.0286(5) 0.0218(4) -0.0043(4) -0.0040(3) -0.0053(4)
C12 0.0157(4) 0.0205(4) 0.0142(4) -0.0048(3) 0.0008(3) -0.0068(3)
C13 0.0188(4) 0.0158(4) 0.0166(4) -0.0035(3) -0.0011(3) -0.0064(3)
C14 0.0220(4) 0.0241(4) 0.0210(4) -0.0036(3) -0.0047(3) -0.0049(3)
B1 0.0122(4) 0.0139(4) 0.0130(4) -0.0030(3) 0.0012(3) -0.0050(3)

loop_
_atom_type_symbol
_atom_type_description
_atom_type_scat_dispersion_real
_atom_type_scat_dispersion_imag
_atom_type_scat_source
C C 0.0033 0.0016 'International Tables Vol C Tables 4.2.6.8 and 6.1.1.4'
H H 0.0000 0.0000 'International Tables Vol C Tables 4.2.6.8 and 6.1.1.4'
B B 0.0013 0.0007 'International Tables Vol C Tables 4.2.6.8 and 6.1.1.4'
N N 0.0061 0.0033 'International Tables Vol C Tables 4.2.6.8 and 6.1.1.4'

loop_
_geom_angle_atom_site_label_1
_geom_angle_atom_site_label_2
_geom_angle_atom_site_label_3
_geom_angle
_geom_angle_site_symmetry_1
_geom_angle_site_symmetry_3
_geom_angle_publ_flag
C1 N1 C8 108.45(6) . . ?
C1 N1 C9 109.83(6) . . ?
C8 N1 C9 109.24(6) . . ?
C1 N1 B1 109.77(6) . . ?
C8 N1 B1 110.41(6) . . ?
C9 N1 B1 109.12(6) . . ?
N1 C1 C2 112.92(7) . . ?
N1 C1 H1A 109.0 . . ?
C2 C1 H1A 109.0 . . ?
N1 C1 H1B 109.0 . . ?
C2 C1 H1B 109.0 . . ?
H1A C1 H1B 107.8 . . ?
C3 C2 C1 124.41(8) . . ?
C3 C2 H2 117.8 . . ?
C1 C2 H2 117.8 . . ?
C2 C3 C4 124.17(8) . . ?
C2 C3 H3 117.9 . . ?
C4 C3 H3 117.9 . . ?
C3 C4 B1 114.08(7) . . ?
C3 C4 H4A 108.7 . . ?
B1 C4 H4A 108.7 . . ?
C3 C4 H4B 108.7 . . ?
B1 C4 H4B 108.7 . . ?
H4A C4 H4B 107.6 . . ?
C6 C5 B1 113.74(7) . . ?
C6 C5 H5A 108.8 . . ?
B1 C5 H5A 108.8 . . ?
C6 C5 H5B 108.8 . . ?
B1 C5 H5B 108.8 . . ?
H5A C5 H5B 107.7 . . ?
C7 C6 C5 123.79(8) . . ?
C7 C6 H6 118.1 . . ?
C5 C6 H6 118.1 . . ?
C6 C7 C8 125.04(8) . . ?
C6 C7 H7 117.5 . . ?
C8 C7 H7 117.5 . . ?
C7 C8 N1 113.16(7) . . ?
C7 C8 H8A 108.9 . . ?
N1 C8 H8A 108.9 . . ?
C7 C8 H8B 108.9 . . ?
N1 C8 H8B 108.9 . . ?
H8A C8 H8B 107.8 . . ?
C10 C9 N1 115.23(7) . . ?
C10 C9 H9A 108.5 . . ?
N1 C9 H9A 108.5 . . ?
C10 C9 H9B 108.5 . . ?
N1 C9 H9B 108.5 . . ?
H9A C9 H9B 107.5 . . ?
C11 C10 C9 122.97(9) . . ?
C11 C10 H10 118.5 . . ?
C9 C10 H10 118.5 . . ?
C10 C11 H11A 120.0 . . ?
C10 C11 H11B 120.0 . . ?
H11A C11 H11B 120.0 . . ?
C13 C12 B1 113.18(7) . . ?
C13 C12 H12A 108.9 . . ?
B1 C12 H12A 108.9 . . ?
C13 C12 H12B 108.9 . . ?
B1 C12 H12B 108.9 . . ?
H12A C12 H12B 107.8 . . ?
C14 C13 C12 126.52(9) . . ?
C14 C13 H13 116.7 . . ?
C12 C13 H13 116.7 . . ?
C13 C14 H14A 120.0 . . ?
C13 C14 H14B 120.0 . . ?
H14A C14 H14B 120.0 . . ?
C4 B1 C5 114.37(7) . . ?
C4 B1 C12 111.10(7) . . ?
C5 B1 C12 112.19(7) . . ?
C4 B1 N1 106.18(6) . . ?
C5 B1 N1 105.69(6) . . ?
C12 B1 N1 106.66(6) . . ?

loop_
_geom_bond_atom_site_label_1
_geom_bond_atom_site_label_2
_geom_bond_distance
_geom_bond_site_symmetry_2
_geom_bond_publ_flag
N1 C1 1.5012(11) . ?
N1 C8 1.5027(11) . ?
N1 C9 1.5161(10) . ?
N1 B1 1.6823(12) . ?
C1 C2 1.5015(12) . ?
C1 H1A 0.9900 . ?
C1 H1B 0.9900 . ?
C2 C3 1.3357(12) . ?
C2 H2 0.9500 . ?
C3 C4 1.5011(12) . ?
C3 H3 0.9500 . ?
C4 B1 1.6254(12) . ?
C4 H4A 0.9900 . ?
C4 H4B 0.9900 . ?
C5 C6 1.5032(12) . ?
C5 B1 1.6283(12) . ?
C5 H5A 0.9900 . ?
C5 H5B 0.9900 . ?
C6 C7 1.3350(13) . ?
C6 H6 0.9500 . ?
C7 C8 1.5001(13) . ?
C7 H7 0.9500 . ?
C8 H8A 0.9900 . ?
C8 H8B 0.9900 . ?
C9 C10 1.5007(12) . ?
C9 H9A 0.9900 . ?
C9 H9B 0.9900 . ?
C10 C11 1.3244(13) . ?
C10 H10 0.9500 . ?
C11 H11A 0.9500 . ?
C11 H11B 0.9500 . ?
C12 C13 1.4951(12) . ?
C12 B1 1.6465(12) . ?
C12 H12A 0.9900 . ?
C12 H12B 0.9900 . ?
C13 C14 1.3289(13) . ?
C13 H13 0.9500 . ?
C14 H14A 0.9500 . ?
C14 H14B 0.9500 . ?

loop_
_geom_torsion_atom_site_label_1
_geom_torsion_atom_site_label_2
_geom_torsion_atom_site_label_3
_geom_torsion_atom_site_label_4
_geom_torsion
_geom_torsion_site_symmetry_1
_geom_torsion_site_symmetry_2
_geom_torsion_site_symmetry_3
_geom_torsion_site_symmetry_4
_geom_torsion_publ_flag
C8 N1 C1 C2 -171.70(7) . . . . ?
C9 N1 C1 C2 68.98(9) . . . . ?
B1 N1 C1 C2 -51.00(9) . . . . ?
N1 C1 C2 C3 22.25(12) . . . . ?
C1 C2 C3 C4 -0.96(14) . . . . ?
C2 C3 C4 B1 12.20(12) . . . . ?
B1 C5 C6 C7 -15.33(12) . . . . ?
C5 C6 C7 C8 1.15(15) . . . . ?
C6 C7 C8 N1 -19.29(13) . . . . ?
C1 N1 C8 C7 168.71(7) . . . . ?
C9 N1 C8 C7 -71.60(9) . . . . ?
B1 N1 C8 C7 48.40(9) . . . . ?
C1 N1 C9 C10 61.71(9) . . . . ?
C8 N1 C9 C10 -57.12(9) . . . . ?
B1 N1 C9 C10 -177.91(7) . . . . ?
N1 C9 C10 C11 121.73(10) . . . . ?
B1 C12 C13 C14 -116.45(10) . . . . ?
C3 C4 B1 C5 -155.19(7) . . . . ?
C3 C4 B1 C12 76.55(9) . . . . ?
C3 C4 B1 N1 -39.04(9) . . . . ?
C6 C5 B1 C4 158.18(7) . . . . ?
C6 C5 B1 C12 -74.11(9) . . . . ?
C6 C5 B1 N1 41.75(9) . . . . ?
C13 C12 B1 C4 66.78(9) . . . . ?
C13 C12 B1 C5 -62.65(9) . . . . ?
C13 C12 B1 N1 -177.92(7) . . . . ?
C1 N1 B1 C4 59.26(8) . . . . ?
C8 N1 B1 C4 178.77(6) . . . . ?
C9 N1 B1 C4 -61.15(8) . . . . ?
C1 N1 B1 C5 -178.87(6) . . . . ?
C8 N1 B1 C5 -59.36(8) . . . . ?
C9 N1 B1 C5 60.71(8) . . . . ?
C1 N1 B1 C12 -59.30(8) . . . . ?
C8 N1 B1 C12 60.21(8) . . . . ?
C9 N1 B1 C12 -179.72(6) . . . . ?
